data_7051911
loop_
_publ_author_name
'Bazzini, Cristina'
'Caronna, Tullio'
'Fontana, Francesca'
'Macchi, Piero'
'Mele, Andrea'
'Natali Sora, Isabella'
'Panzeri, Walter'
'Sironi, Angelo'

_publ_section_title
;
 Synthesis, crystal structure and crystal packing of diaza[5]helicenes
;
_journal_issue 10
_journal_name_full 'New Journal of Chemistry'
_journal_page_first 1710
_journal_paper_doi 10.1039/b800050f
_journal_volume 32
_journal_year 2008
_chemical_formula_sum 'C20 H12 N2'
_chemical_formula_weight 280.32
_chemical_name_systematic
;
?
;
_space_group_IT_number 14
_symmetry_cell_setting monoclinic
_symmetry_space_group_name_Hall '-P 2ybc'
_symmetry_space_group_name_H-M 'P 1 21/c 1'
_atom_sites_solution_hydrogens geom
_atom_sites_solution_primary direct
_atom_sites_solution_secondary difmap
_audit_conform_dict_location ftp://ftp.iucr.org/pub/cif_core.dic
_audit_conform_dict_name cif_core.dic
_audit_conform_dict_version 2.3
_audit_creation_date 2007-12-29T18:04:50-00:00
_audit_creation_method 'WinGX routine CIF_UPDATE'
_cell_angle_alpha 90.000
_cell_angle_beta 107.010(2)
_cell_angle_gamma 90.000
_cell_formula_units_Z 8
_cell_length_a 18.4176(19)
_cell_length_b 13.8286(14)
_cell_length_c 11.2744(12)
_cell_measurement_reflns_used 5344
_cell_measurement_temperature 293(2)
_cell_measurement_theta_max 27.5
_cell_measurement_theta_min 2.3
_cell_volume 2745.9(5)
_computing_structure_refinement 'SHELXL-97 (Sheldrick, 1997)'
_diffrn_ambient_temperature 293(2)
_diffrn_measured_fraction_theta_full 0.937
_diffrn_measured_fraction_theta_max 0.937
_diffrn_radiation_monochromator graphite
_diffrn_radiation_type MoK\a
_diffrn_radiation_wavelength 0.71069
_diffrn_reflns_av_R_equivalents 0.0352
_diffrn_reflns_av_unetI/netI 0.0432
_diffrn_reflns_limit_h_max 26
_diffrn_reflns_limit_h_min -26
_diffrn_reflns_limit_k_max 20
_diffrn_reflns_limit_k_min -19
_diffrn_reflns_limit_l_max 16
_diffrn_reflns_limit_l_min -16
_diffrn_reflns_number 30420
_diffrn_reflns_theta_full 31.98
_diffrn_reflns_theta_max 31.98
_diffrn_reflns_theta_min 1.16
_exptl_absorpt_coefficient_mu 0.081
_exptl_absorpt_correction_type none
_exptl_crystal_density_diffrn 1.356
_exptl_crystal_density_method 'not measured'
_exptl_crystal_F_000 1168
_exptl_crystal_size_max 0.2
_exptl_crystal_size_mid 0.2
_exptl_crystal_size_min 0.1
_refine_diff_density_max 0.218
_refine_diff_density_min -0.166
_refine_diff_density_rms 0.035
_refine_ls_extinction_method none
_refine_ls_goodness_of_fit_ref 1.029
_refine_ls_hydrogen_treatment mixed
_refine_ls_matrix_type full
_refine_ls_number_parameters 493
_refine_ls_number_reflns 8931
_refine_ls_number_restraints 0
_refine_ls_restrained_S_all 1.029
_refine_ls_R_factor_all 0.1075
_refine_ls_R_factor_gt 0.0486
_refine_ls_shift/su_max 0.005
_refine_ls_shift/su_mean 0.003
_refine_ls_structure_factor_coef Fsqd
_refine_ls_weighting_details 'calc w=1/[\s^2^(Fo^2^)+(0.0610P)^2^+0.3348P] where P=(Fo^2^+2Fc^2^)/3'
_refine_ls_weighting_scheme calc
_refine_ls_wR_factor_gt 0.1217
_refine_ls_wR_factor_ref 0.1489
_reflns_number_gt 4781
_reflns_number_total 8931
_reflns_threshold_expression >2sigma(I)
_cod_data_source_file b800050f.txt
_cod_data_source_block 2-I
_cod_database_code 7051911

loop_
_symmetry_equiv_pos_as_xyz
'x, y, z'
'-x, y+1/2, -z+1/2'
'-x, -y, -z'
'x, -y-1/2, z-1/2'

loop_
_atom_site_label
_atom_site_type_symbol
_atom_site_fract_x
_atom_site_fract_y
_atom_site_fract_z
_atom_site_U_iso_or_equiv
_atom_site_adp_type
_atom_site_occupancy
_atom_site_symmetry_multiplicity
_atom_site_calc_flag
_atom_site_refinement_flags
_atom_site_disorder_assembly
_atom_site_disorder_group
C1 C -0.10720(9) -0.82945(11) 0.48243(15) 0.0499(4) Uani 1 1 d . . .
C2 C -0.13422(10) -0.91634(14) 0.42884(18) 0.0619(4) Uani 1 1 d . . .
C3 C -0.17335(10) -0.92091(17) 0.30254(19) 0.0684(5) Uani 1 1 d . . .
C4 C -0.18830(10) -0.83840(17) 0.23476(18) 0.0683(5) Uani 1 1 d . . .
C16 C -0.16535(9) -0.74728(14) 0.28916(15) 0.0578(4) Uani 1 1 d . . .
C15 C -0.11944(8) -0.74286(11) 0.41413(14) 0.0477(3) Uani 1 1 d . . .
C6 C -0.17995(10) -0.58340(19) 0.2768(2) 0.0765(6) Uani 1 1 d . . .
C18 C -0.13468(9) -0.56870(13) 0.40213(18) 0.0611(5) Uani 1 1 d . . .
C17 C -0.09521(8) -0.64835(11) 0.46787(15) 0.0485(4) Uani 1 1 d . . .
C7 C -0.13013(11) -0.47652(14) 0.4592(2) 0.0724(6) Uani 1 1 d . . .
C8 C -0.08878(11) -0.46436(13) 0.5783(2) 0.0704(5) Uani 1 1 d . . .
C20 C -0.04088(9) -0.53931(11) 0.64148(17) 0.0563(4) Uani 1 1 d . . .
C19 C -0.03816(8) -0.62897(10) 0.58381(14) 0.0448(3) Uani 1 1 d . . .
C9 C 0.00762(11) -0.52514(14) 0.76525(19) 0.0652(5) Uani 1 1 d . . .
C22 C 0.07488(9) -0.66116(11) 0.76029(14) 0.0482(3) Uani 1 1 d . . .
C21 C 0.02775(8) -0.68845(10) 0.64146(13) 0.0413(3) Uani 1 1 d . . .
C11 C 0.14284(9) -0.71118(13) 0.81531(15) 0.0540(4) Uani 1 1 d . . .
C12 C 0.16645(9) -0.78318(12) 0.75320(15) 0.0528(4) Uani 1 1 d . . .
C13 C 0.12267(9) -0.80788(11) 0.63406(15) 0.0477(3) Uani 1 1 d . . .
C14 C 0.05485(8) -0.76229(10) 0.57973(14) 0.0433(3) Uani 1 1 d . . .
C101 C -0.55076(8) -0.24072(10) 0.02688(13) 0.0422(3) Uani 1 1 d . . .
C102 C -0.61727(9) -0.19199(11) 0.01522(15) 0.0478(3) Uani 1 1 d . . .
C103 C -0.66262(9) -0.21505(13) 0.09085(15) 0.0546(4) Uani 1 1 d . . .
C104 C -0.64155(9) -0.28773(13) 0.17481(16) 0.0551(4) Uani 1 1 d . . .
C116 C -0.57454(9) -0.34017(11) 0.18688(13) 0.0472(3) Uani 1 1 d . . .
C115 C -0.52603(8) -0.31536(10) 0.11457(12) 0.0402(3) Uani 1 1 d . . .
C106 C -0.50994(11) -0.47828(13) 0.25800(16) 0.0615(5) Uani 1 1 d . . .
C118 C -0.45960(9) -0.46558(11) 0.18305(14) 0.0506(4) Uani 1 1 d . . .
C117 C -0.46057(8) -0.37670(10) 0.12258(12) 0.0416(3) Uani 1 1 d . . .
C107 C -0.41163(10) -0.54184(12) 0.16997(17) 0.0604(5) Uani 1 1 d . . .
C108 C -0.36792(10) -0.53230(12) 0.09363(18) 0.0610(5) Uani 1 1 d . . .
C120 C -0.36212(8) -0.44080(11) 0.03942(15) 0.0512(4) Uani 1 1 d . . .
C119 C -0.40199(8) -0.35999(10) 0.06344(13) 0.0423(3) Uani 1 1 d . . .
C109 C -0.31563(9) -0.42941(15) -0.04091(18) 0.0619(5) Uani 1 1 d . . .
C122 C -0.33050(8) -0.26510(12) -0.04855(14) 0.0507(4) Uani 1 1 d . . .
C121 C -0.37674(8) -0.26687(10) 0.03158(13) 0.0427(3) Uani 1 1 d . . .
C111 C -0.30682(10) -0.17554(14) -0.08400(17) 0.0612(5) Uani 1 1 d . . .
C112 C -0.32245(10) -0.09189(15) -0.03425(18) 0.0637(5) Uani 1 1 d . . .
C113 C -0.36185(9) -0.09297(12) 0.05476(18) 0.0572(4) Uani 1 1 d . . .
C114 C -0.38897(8) -0.17875(10) 0.08596(15) 0.0475(3) Uani 1 1 d . . .
N5 N -0.19271(8) -0.66564(15) 0.21915(15) 0.0755(5) Uani 1 1 d . . .
N10 N 0.06069(9) -0.58213(11) 0.82536(14) 0.0634(4) Uani 1 1 d . . .
N105 N -0.56244(8) -0.41930(11) 0.26550(13) 0.0602(4) Uani 1 1 d . . .
N110 N -0.30309(8) -0.34826(12) -0.08951(14) 0.0631(4) Uani 1 1 d . . .
H1 H -0.0820(9) -0.8260(10) 0.5699(15) 0.048(4) Uiso 1 1 d . . .
H2 H -0.1246(12) -0.9796(16) 0.479(2) 0.096(7) Uiso 1 1 d . . .
H3 H -0.1931(12) -0.9824(16) 0.265(2) 0.088(7) Uiso 1 1 d . . .
H4 H -0.2156(12) -0.8391(13) 0.152(2) 0.075(6) Uiso 1 1 d . . .
H6 H -0.2009(11) -0.5248(15) 0.2340(19) 0.084(6) Uiso 1 1 d . . .
H7 H -0.1590(11) -0.4292(15) 0.4051(19) 0.085(6) Uiso 1 1 d . . .
H8 H -0.0841(12) -0.4024(16) 0.6262(19) 0.088(6) Uiso 1 1 d . . .
H9 H -0.0013(10) -0.4664(14) 0.8056(18) 0.077(6) Uiso 1 1 d . . .
H11 H 0.1718(10) -0.6908(12) 0.8979(17) 0.059(5) Uiso 1 1 d . . .
H12 H 0.2137(12) -0.8153(13) 0.7926(18) 0.074(6) Uiso 1 1 d . . .
H13 H 0.1399(9) -0.8570(11) 0.5877(15) 0.055(4) Uiso 1 1 d . . .
H14 H 0.0272(9) -0.7786(11) 0.4990(15) 0.049(4) Uiso 1 1 d . . .
H101 H -0.5208(9) -0.2271(10) -0.0294(15) 0.049(4) Uiso 1 1 d . . .
H102 H -0.6316(9) -0.1407(11) -0.0484(16) 0.054(4) Uiso 1 1 d . . .
H103 H -0.7089(11) -0.1788(12) 0.0853(16) 0.061(5) Uiso 1 1 d . . .
H104 H -0.6716(12) -0.3072(14) 0.2288(19) 0.080(6) Uiso 1 1 d . . .
H106 H -0.5012(10) -0.5336(13) 0.3084(18) 0.071(5) Uiso 1 1 d . . .
H107 H -0.4133(10) -0.6018(13) 0.2130(16) 0.065(5) Uiso 1 1 d . . .
H108 H -0.3364(10) -0.5807(13) 0.0743(17) 0.066(5) Uiso 1 1 d . . .
H109 H -0.2941(11) -0.4861(14) -0.0642(18) 0.077(6) Uiso 1 1 d . . .
H111 H -0.2753(12) -0.1776(13) -0.1446(19) 0.081(6) Uiso 1 1 d . . .
H112 H -0.3077(10) -0.0309(13) -0.0546(17) 0.071(6) Uiso 1 1 d . . .
H113 H -0.3722(10) -0.0318(13) 0.0968(17) 0.067(5) Uiso 1 1 d . . .
H114 H -0.4151(9) -0.1808(10) 0.1494(14) 0.046(4) Uiso 1 1 d . . .

loop_
_atom_site_aniso_label
_atom_site_aniso_U_11
_atom_site_aniso_U_22
_atom_site_aniso_U_33
_atom_site_aniso_U_23
_atom_site_aniso_U_13
_atom_site_aniso_U_12
C1 0.0447(8) 0.0551(9) 0.0474(9) -0.0002(7) 0.0095(7) 0.0014(7)
C2 0.0544(9) 0.0613(11) 0.0669(11) -0.0068(9) 0.0131(8) -0.0004(8)
C3 0.0488(9) 0.0838(14) 0.0692(12) -0.0212(11) 0.0120(9) 0.0012(9)
C4 0.0403(9) 0.1133(17) 0.0482(10) -0.0130(10) 0.0081(7) 0.0016(9)
C16 0.0331(7) 0.0915(13) 0.0494(9) 0.0114(8) 0.0130(6) 0.0058(7)
C15 0.0328(7) 0.0656(10) 0.0465(8) 0.0055(7) 0.0145(6) 0.0055(6)
C6 0.0423(9) 0.0931(16) 0.0912(15) 0.0466(13) 0.0149(9) 0.0099(10)
C18 0.0376(8) 0.0681(11) 0.0819(12) 0.0297(9) 0.0240(8) 0.0111(7)
C17 0.0367(7) 0.0558(9) 0.0579(9) 0.0144(7) 0.0215(7) 0.0087(6)
C7 0.0515(10) 0.0577(11) 0.1186(18) 0.0348(11) 0.0414(12) 0.0191(8)
C8 0.0649(11) 0.0497(10) 0.1107(17) 0.0071(11) 0.0480(12) 0.0114(9)
C20 0.0559(9) 0.0457(8) 0.0800(12) 0.0002(8) 0.0399(9) 0.0030(7)
C19 0.0426(7) 0.0453(8) 0.0529(8) 0.0053(6) 0.0237(6) 0.0033(6)
C9 0.0762(12) 0.0533(10) 0.0779(13) -0.0205(9) 0.0411(11) -0.0085(9)
C22 0.0523(8) 0.0509(8) 0.0456(8) -0.0039(6) 0.0208(7) -0.0073(7)
C21 0.0420(7) 0.0425(7) 0.0426(7) 0.0013(6) 0.0176(6) -0.0013(6)
C11 0.0497(9) 0.0650(10) 0.0428(8) 0.0012(7) 0.0066(7) -0.0090(8)
C12 0.0433(8) 0.0594(10) 0.0515(9) 0.0091(7) 0.0074(7) 0.0030(7)
C13 0.0449(8) 0.0478(8) 0.0520(9) 0.0022(7) 0.0169(7) 0.0046(6)
C14 0.0408(7) 0.0479(8) 0.0405(7) -0.0018(6) 0.0109(6) 0.0020(6)
C101 0.0396(7) 0.0464(8) 0.0403(7) 0.0014(6) 0.0114(6) -0.0020(6)
C102 0.0433(8) 0.0498(8) 0.0477(8) -0.0004(7) 0.0090(6) 0.0024(6)
C103 0.0422(8) 0.0680(11) 0.0541(9) -0.0084(8) 0.0148(7) 0.0040(8)
C104 0.0479(9) 0.0718(11) 0.0500(9) -0.0054(8) 0.0214(7) -0.0089(8)
C116 0.0483(8) 0.0544(9) 0.0386(7) -0.0002(6) 0.0122(6) -0.0104(7)
C115 0.0389(7) 0.0430(7) 0.0366(7) -0.0021(5) 0.0079(5) -0.0054(5)
C106 0.0735(12) 0.0537(10) 0.0524(10) 0.0162(8) 0.0106(9) -0.0114(9)
C118 0.0503(8) 0.0465(8) 0.0467(8) 0.0049(6) 0.0011(7) -0.0039(7)
C117 0.0399(7) 0.0417(7) 0.0384(7) -0.0001(5) 0.0040(6) -0.0021(6)
C107 0.0612(10) 0.0444(9) 0.0630(11) 0.0061(8) -0.0015(9) 0.0027(7)
C108 0.0502(9) 0.0459(9) 0.0721(11) -0.0103(8) -0.0054(8) 0.0092(7)
C120 0.0373(7) 0.0521(9) 0.0566(9) -0.0124(7) 0.0019(7) 0.0006(6)
C119 0.0364(7) 0.0456(8) 0.0403(7) -0.0033(6) 0.0039(6) 0.0008(6)
C109 0.0410(8) 0.0652(11) 0.0768(12) -0.0259(10) 0.0130(8) -0.0003(8)
C122 0.0344(7) 0.0674(10) 0.0484(8) -0.0058(7) 0.0089(6) -0.0040(7)
C121 0.0320(6) 0.0510(8) 0.0424(7) -0.0004(6) 0.0065(6) -0.0015(6)
C111 0.0440(9) 0.0829(13) 0.0597(10) 0.0069(9) 0.0198(8) -0.0087(8)
C112 0.0490(9) 0.0634(11) 0.0791(12) 0.0185(10) 0.0194(9) -0.0053(8)
C113 0.0473(8) 0.0499(9) 0.0743(11) 0.0055(8) 0.0174(8) -0.0004(7)
C114 0.0423(8) 0.0467(8) 0.0542(9) 0.0009(7) 0.0154(7) -0.0007(6)
N5 0.0471(8) 0.1116(15) 0.0624(10) 0.0319(10) 0.0078(7) 0.0055(9)
N10 0.0722(9) 0.0605(9) 0.0626(9) -0.0164(7) 0.0278(8) -0.0058(8)
N105 0.0651(9) 0.0639(9) 0.0531(8) 0.0103(7) 0.0195(7) -0.0098(7)
N110 0.0436(7) 0.0825(11) 0.0654(9) -0.0230(8) 0.0196(7) -0.0062(7)

loop_
_atom_type_symbol
_atom_type_description
_atom_type_scat_dispersion_real
_atom_type_scat_dispersion_imag
_atom_type_scat_source
C C 0.0033 0.0016 'International Tables Vol C Tables 4.2.6.8 and 6.1.1.4'
H H 0 0 'International Tables Vol C Tables 4.2.6.8 and 6.1.1.4'
N N 0.0061 0.0033 'International Tables Vol C Tables 4.2.6.8 and 6.1.1.4'

loop_
_geom_angle_atom_site_label_1
_geom_angle_atom_site_label_2
_geom_angle_atom_site_label_3
_geom_angle
_geom_angle_site_symmetry_1
_geom_angle_site_symmetry_3
_geom_angle_publ_flag
C2 C1 C15 121.71(16) . . ?
C1 C2 C3 120.10(19) . . ?
C4 C3 C2 119.71(19) . . ?
C3 C4 C16 121.39(17) . . ?
N5 C16 C4 117.86(17) . . ?
N5 C16 C15 122.91(17) . . ?
C4 C16 C15 119.12(16) . . ?
C1 C15 C16 117.48(15) . . ?
C1 C15 C17 123.82(14) . . ?
C16 C15 C17 118.31(14) . . ?
N5 C6 C18 126.00(18) . . ?
C17 C18 C7 120.78(18) . . ?
C17 C18 C6 118.15(18) . . ?
C7 C18 C6 121.07(17) . . ?
C18 C17 C19 117.35(15) . . ?
C18 C17 C15 115.85(15) . . ?
C19 C17 C15 126.71(13) . . ?
C8 C7 C18 120.37(17) . . ?
C7 C8 C20 119.94(19) . . ?
C19 C20 C8 121.02(18) . . ?
C19 C20 C9 118.29(15) . . ?
C8 C20 C9 120.68(17) . . ?
C20 C19 C17 117.86(14) . . ?
C20 C19 C21 115.47(14) . . ?
C17 C19 C21 126.29(13) . . ?
N10 C9 C20 126.26(16) . . ?
N10 C22 C11 115.90(14) . . ?
N10 C22 C21 123.58(14) . . ?
C11 C22 C21 120.40(14) . . ?
C14 C21 C22 116.93(13) . . ?
C14 C21 C19 124.09(13) . . ?
C22 C21 C19 118.19(13) . . ?
C12 C11 C22 120.71(15) . . ?
C11 C12 C13 119.63(15) . . ?
C14 C13 C12 120.83(15) . . ?
C13 C14 C21 121.38(14) . . ?
C102 C101 C115 121.58(14) . . ?
C101 C102 C103 120.50(15) . . ?
C104 C103 C102 119.74(15) . . ?
C103 C104 C116 120.94(15) . . ?
N105 C116 C104 116.28(14) . . ?
N105 C116 C115 123.32(14) . . ?
C104 C116 C115 120.26(14) . . ?
C101 C115 C116 116.89(13) . . ?
C101 C115 C117 124.21(13) . . ?
C116 C115 C117 118.27(13) . . ?
N105 C106 C118 126.02(15) . . ?
C117 C118 C107 121.56(16) . . ?
C117 C118 C106 118.31(15) . . ?
C107 C118 C106 120.12(15) . . ?
C118 C117 C119 117.37(13) . . ?
C118 C117 C115 115.68(13) . . ?
C119 C117 C115 126.57(12) . . ?
C108 C107 C118 120.23(16) . . ?
C107 C108 C120 119.73(16) . . ?
C119 C120 C108 120.99(16) . . ?
C119 C120 C109 118.63(15) . . ?
C108 C120 C109 120.38(16) . . ?
C120 C119 C117 117.70(13) . . ?
C120 C119 C121 115.76(14) . . ?
C117 C119 C121 126.45(13) . . ?
N110 C109 C120 125.28(16) . . ?
N110 C122 C111 117.44(16) . . ?
N110 C122 C121 123.02(15) . . ?
C111 C122 C121 119.44(15) . . ?
C114 C121 C122 117.77(14) . . ?
C114 C121 C119 123.76(14) . . ?
C122 C121 C119 118.13(13) . . ?
C112 C111 C122 120.85(17) . . ?
C111 C112 C113 120.39(17) . . ?
C114 C113 C112 119.79(17) . . ?
C113 C114 C121 121.24(16) . . ?
C6 N5 C16 116.55(17) . . ?
C9 N10 C22 115.97(15) . . ?
C106 N105 C116 116.24(14) . . ?
C109 N110 C122 116.65(15) . . ?

loop_
_geom_bond_atom_site_label_1
_geom_bond_atom_site_label_2
_geom_bond_distance
_geom_bond_site_symmetry_2
_geom_bond_publ_flag
C1 C2 1.371(2) . ?
C1 C15 1.406(2) . ?
C2 C3 1.397(3) . ?
C3 C4 1.356(3) . ?
C4 C16 1.411(3) . ?
C16 N5 1.385(2) . ?
C16 C15 1.417(2) . ?
C15 C17 1.455(2) . ?
C6 N5 1.297(3) . ?
C6 C18 1.430(3) . ?
C18 C17 1.406(2) . ?
C18 C7 1.420(3) . ?
C17 C19 1.443(2) . ?
C7 C8 1.346(3) . ?
C8 C20 1.411(2) . ?
C20 C19 1.408(2) . ?
C20 C9 1.433(3) . ?
C19 C21 1.453(2) . ?
C9 N10 1.284(2) . ?
C22 N10 1.383(2) . ?
C22 C11 1.406(2) . ?
C22 C21 1.418(2) . ?
C21 C14 1.407(2) . ?
C11 C12 1.360(2) . ?
C12 C13 1.392(2) . ?
C13 C14 1.373(2) . ?
C101 C102 1.370(2) . ?
C101 C115 1.4096(19) . ?
C102 C103 1.394(2) . ?
C103 C104 1.357(3) . ?
C104 C116 1.403(2) . ?
C116 N105 1.385(2) . ?
C116 C115 1.417(2) . ?
C115 C117 1.455(2) . ?
C106 N105 1.287(2) . ?
C106 C118 1.436(3) . ?
C118 C117 1.403(2) . ?
C118 C107 1.411(2) . ?
C117 C119 1.443(2) . ?
C107 C108 1.346(3) . ?
C108 C120 1.423(2) . ?
C120 C119 1.406(2) . ?
C120 C109 1.425(3) . ?
C119 C121 1.450(2) . ?
C109 N110 1.299(2) . ?
C122 N110 1.388(2) . ?
C122 C111 1.409(2) . ?
C122 C121 1.411(2) . ?
C121 C114 1.412(2) . ?
C111 C112 1.353(3) . ?
C112 C113 1.400(3) . ?
C113 C114 1.372(2) . ?
